data_4123854
loop_
_publ_author_name
'Nakatsuka, Hiroshi'
'Yamamura, Tomoya'
'Shuto, Yoshihiro'
'Tanaka, Shinji'
'Yoshimura, Masahiro'
'Kitamura, Masato'

_publ_section_title
;
 Mechanism of Asymmetric Hydrogenation of Aromatic Ketones Catalyzed by a
 Combined System of Ru(\p-CH2C(CH3)CH2)2(cod) and the Chiral
 sp(2)N/sp(3)NH Hybrid Linear N4 Ligand Ph-BINAN-H-Py.
;
_journal_issue 25
_journal_name_full 'Journal of the American Chemical Society'
_journal_page_first 8138
_journal_page_last 8149
_journal_paper_doi 10.1021/jacs.5b02350
_journal_volume 137
_journal_year 2015
_chemical_formula_moiety 'C48 H40 N4 O4 Ru'
_chemical_formula_sum 'C48 H40 N4 O4 Ru'
_chemical_formula_weight 837.94
_space_group_IT_number 4
_symmetry_cell_setting monoclinic
_symmetry_Int_Tables_number 4
_symmetry_space_group_name_Hall 'P 2yb'
_symmetry_space_group_name_H-M 'P 1 21 1'
_atom_sites_solution_hydrogens geom
_atom_sites_solution_primary direct
_atom_sites_solution_secondary difmap
_cell_angle_alpha 90.0000
_cell_angle_beta 108.793(17)
_cell_angle_gamma 90.0000
_cell_formula_units_Z 2
_cell_length_a 12.856(19)
_cell_length_b 12.866(18)
_cell_length_c 15.70(3)
_cell_measurement_reflns_used 7022
_cell_measurement_temperature 113
_cell_measurement_theta_max 30.84
_cell_measurement_theta_min 3.14
_cell_volume 2458(7)
_computing_cell_refinement CrystalClear
_computing_data_collection 'CrystalClear (Rigaku Inc., 2007)'
_computing_data_reduction CrystalClear
_computing_molecular_graphics 'CrystalStructure 4.0'
_computing_publication_material 'CrystalStructure 4.0 (Rigaku, 2010)'
_computing_structure_refinement 'SHELXL97 (Sheldrick, 2008)'
_computing_structure_solution 'SIR92 (Altomare, et al., 1994)'
_diffrn_ambient_temperature 113
_diffrn_detector_area_resol_mean 7.314
_diffrn_measured_fraction_theta_full 0.857
_diffrn_measured_fraction_theta_max 0.857
_diffrn_measurement_device_type 'Rigaku Saturn70'
_diffrn_measurement_method \w
_diffrn_radiation_type 'Mo K\a'
_diffrn_radiation_wavelength 0.71075
_diffrn_reflns_av_R_equivalents 0.1497
_diffrn_reflns_limit_h_max 14
_diffrn_reflns_limit_h_min -18
_diffrn_reflns_limit_k_max 17
_diffrn_reflns_limit_k_min -11
_diffrn_reflns_limit_l_max 21
_diffrn_reflns_limit_l_min -21
_diffrn_reflns_number 17284
_diffrn_reflns_theta_full 30.80
_diffrn_reflns_theta_max 30.80
_diffrn_standards_number 0
_exptl_absorpt_coefficient_mu 0.360
_exptl_absorpt_correction_T_max 0.989
_exptl_absorpt_correction_T_min 0.481
_exptl_absorpt_correction_type multi-scan
_exptl_absorpt_process_details 'REQAB (Rigaku, 1998)'
_exptl_crystal_colour red
_exptl_crystal_density_diffrn 1.132
_exptl_crystal_density_method 'not measured'
_exptl_crystal_description platelet
_exptl_crystal_F_000 864.00
_exptl_crystal_size_max 0.300
_exptl_crystal_size_mid 0.300
_exptl_crystal_size_min 0.030
_refine_diff_density_max 7.470
_refine_diff_density_min -2.580
_refine_ls_abs_structure_details 'Flack, H. D. (1983), Acta Cryst. A39, 876-881.  2852 Friedel Pairs'
_refine_ls_abs_structure_Flack 0.21(14)
_refine_ls_extinction_coef 0.29(4)
_refine_ls_extinction_method SHELXL
_refine_ls_goodness_of_fit_ref 1.859
_refine_ls_hydrogen_treatment constr
_refine_ls_number_parameters 516
_refine_ls_number_reflns 9723
_refine_ls_number_restraints 1
_refine_ls_R_factor_gt 0.2130
_refine_ls_shift/su_max 0.097
_refine_ls_structure_factor_coef Fsqd
_refine_ls_weighting_details 'w = 1/[\s^2^(Fo^2^)+(0.2000P)^2^+0.0000P] where P=(Fo^2^+2Fc^2^)/3'
_refine_ls_weighting_scheme calc
_refine_ls_wR_factor_ref 0.5208
_reflns_number_gt 6375
_reflns_number_total 9723
_reflns_threshold_expression F^2^>2.0\s(F^2^)
_cod_data_source_file ja5b02350_si_003.cif
_cod_data_source_block Ru(OCOCH3)2(Ph-BINAN-H-Py)
_cod_depositor_comments 'Adding full bibliography for 4123851--4123855.cif.'
_cod_database_code 4123854

loop_
_symmetry_equiv_pos_site_id
_symmetry_equiv_pos_as_xyz
1 +X,+Y,+Z
2 -X,1/2+Y,-Z

loop_
_atom_site_label
_atom_site_type_symbol
_atom_site_fract_x
_atom_site_fract_y
_atom_site_fract_z
_atom_site_U_iso_or_equiv
_atom_site_adp_type
_atom_site_occupancy
_atom_site_symmetry_multiplicity
_atom_site_calc_flag
_atom_site_refinement_flags
Ru1 Ru 0.17190(11) 0.72435(14) 0.29481(6) 0.0535(6) Uani 1.0 2 d .
O38 O 0.3037(12) 0.7116(18) 0.4149(8) 0.075(5) Uani 1.0 2 d .
O39 O 0.3074(13) 0.7405(17) 0.2444(8) 0.075(5) Uani 1.0 2 d .
O53 O 0.2237(13) 0.8406(13) 0.1201(8) 0.069(4) Uani 1.0 2 d .
O56 O 0.2265(13) 0.6077(13) 0.5000(8) 0.070(4) Uani 1.0 2 d .
N21 N 0.0504(15) 0.6826(11) 0.3548(8) 0.054(4) Uani 1.0 2 d .
N22 N 0.0510(14) 0.7687(12) 0.1710(8) 0.052(4) Uani 1.0 2 d .
N28 N 0.1674(16) 0.8822(12) 0.3160(10) 0.060(5) Uani 1.0 2 d .
N36 N 0.1684(14) 0.5677(11) 0.2748(12) 0.057(4) Uani 1.0 2 d .
C2 C -0.1189(18) 0.7600(14) 0.2569(12) 0.059(5) Uani 1.0 2 d .
C3 C -0.2042(17) 0.8380(13) 0.2414(11) 0.055(4) Uani 1.0 2 d .
C4 C -0.2012(16) 0.9094(13) 0.3145(10) 0.053(4) Uani 1.0 2 d .
C5 C -0.124(2) 0.8989(17) 0.3960(12) 0.072(6) Uani 1.0 2 d .
C6 C -0.044(2) 0.8187(16) 0.4118(12) 0.065(5) Uani 1.0 2 d .
C7 C -0.0400(17) 0.7522(13) 0.3419(10) 0.055(5) Uani 1.0 2 d .
C8 C -0.2819(16) 0.8551(16) 0.1618(11) 0.053(4) Uani 1.0 2 d .
C9 C -0.358(3) 0.9341(19) 0.1440(15) 0.071(6) Uani 1.0 2 d .
C10 C -0.3642(17) 1.0043(17) 0.2135(12) 0.064(5) Uani 1.0 2 d .
C11 C -0.282(3) 0.9859(15) 0.2999(11) 0.078(7) Uani 1.0 2 d .
C12 C -0.2047(17) 0.6102(12) 0.1500(10) 0.052(4) Uani 1.0 2 d .
C13 C 0.417(3) 0.790(5) 0.150(3) 0.21(4) Uani 1.0 2 d .
C14 C -0.284(2) 0.4585(19) 0.0586(12) 0.073(6) Uani 1.0 2 d .
C15 C -0.362(2) 0.445(2) 0.0988(14) 0.076(6) Uani 1.0 2 d .
C16 C -0.3620(18) 0.509(2) 0.1623(16) 0.069(7) Uani 1.0 2 d .
C17 C -0.2860(18) 0.5958(14) 0.1948(11) 0.058(5) Uani 1.0 2 d .
C18 C -0.123(2) 0.5502(16) 0.0379(14) 0.070(6) Uani 1.0 2 d .
C19 C -0.0422(17) 0.6247(15) 0.0641(10) 0.056(4) Uani 1.0 2 d .
C20 C -0.041(2) 0.6974(14) 0.1373(11) 0.064(5) Uani 1.0 2 d .
C23 C 0.035(3) 0.6382(15) 0.0160(11) 0.077(7) Uani 1.0 2 d .
C24 C 0.031(2) 0.725(3) -0.0397(10) 0.083(7) Uani 1.0 2 d .
C25 C 0.113(2) 0.562(3) 0.0176(16) 0.079(7) Uani 1.0 2 d .
C26 C 0.196(3) 0.577(3) -0.0324(18) 0.102(11) Uani 1.0 2 d .
C27 C 0.110(3) 0.727(5) -0.0915(14) 0.145(16) Uani 1.0 2 d .
C29 C -0.1213(14) 0.6895(12) 0.1783(9) 0.044(4) Uani 1.0 2 d .
C30 C 0.021(2) 0.5687(15) 0.3423(13) 0.067(6) Uani 1.0 2 d .
C31 C 0.061(4) 0.410(3) 0.276(2) 0.101(11) Uani 1.0 2 d .
C32 C 0.090(3) 0.5084(17) 0.2976(13) 0.076(7) Uani 1.0 2 d .
C33 C 0.026(3) 0.8792(14) 0.1660(12) 0.068(6) Uani 1.0 2 d .
C34 C 0.0869(16) 0.9395(14) 0.2512(11) 0.052(4) Uani 1.0 2 d .
C35 C 0.071(4) 1.043(2) 0.262(3) 0.106(12) Uani 1.0 2 d .
C37 C 0.045(3) 0.808(2) 0.5108(13) 0.078(7) Uani 1.0 2 d .
C40 C 0.111(3) 0.884(3) 0.5422(14) 0.106(11) Uani 1.0 2 d .
C41 C 0.037(3) 0.725(3) 0.5574(10) 0.092(8) Uani 1.0 2 d .
C42 C 0.102(3) 0.707(6) 0.6474(17) 0.16(3) Uani 1.0 2 d .
C43 C 0.192(3) 0.875(3) 0.6301(19) 0.113(12) Uani 1.0 2 d .
C44 C 0.235(3) 0.5153(15) 0.2348(14) 0.075(7) Uani 1.0 2 d .
C45 C 0.158(4) 0.344(3) 0.244(2) 0.127(15) Uani 1.0 2 d .
C46 C 0.233(2) 0.9301(17) 0.3876(12) 0.071(6) Uani 1.0 2 d .
C47 C 0.3099(19) 0.7844(18) 0.1697(12) 0.066(6) Uani 1.0 2 d .
C48 C 0.3024(18) 0.6563(17) 0.4827(12) 0.064(5) Uani 1.0 2 d .
C49 C 0.149(9) 1.096(3) 0.3358(16) 0.32(7) Uani 1.0 2 d .
C50 C 0.224(4) 1.041(2) 0.3992(13) 0.127(15) Uani 1.0 2 d .
C51 C 0.225(4) 0.405(3) 0.222(4) 0.139(19) Uani 1.0 2 d .
C52 C -0.198(3) 0.5343(13) 0.0846(10) 0.074(7) Uani 1.0 2 d .
C54 C 0.167(5) 0.763(6) 0.667(3) 0.24(5) Uani 1.0 2 d .
C55 C 0.180(3) 0.665(3) -0.0884(16) 0.080(7) Uani 1.0 2 d .
C57 C 0.4183(18) 0.687(5) 0.565(3) 0.18(3) Uani 1.0 2 d .
H5 H -0.1224 0.9456 0.4432 0.0862 Uiso 1.0 2 calc R
H8 H -0.2845 0.8090 0.1139 0.0635 Uiso 1.0 2 calc R
H9 H -0.4073 0.9426 0.0846 0.0846 Uiso 1.0 2 calc R
H10 H -0.4177 1.0578 0.2036 0.0765 Uiso 1.0 2 calc R
H11 H -0.2824 1.0283 0.3493 0.0937 Uiso 1.0 2 calc R
H13A H 0.4716 0.8276 0.1982 0.2544 Uiso 1.0 2 calc R
H13B H 0.4058 0.8256 0.0926 0.2544 Uiso 1.0 2 calc R
H13C H 0.4440 0.7190 0.1460 0.2544 Uiso 1.0 2 calc R
H14 H -0.2861 0.4140 0.0097 0.0876 Uiso 1.0 2 calc R
H15 H -0.4149 0.3913 0.0806 0.0915 Uiso 1.0 2 calc R
H16 H -0.4162 0.4978 0.1907 0.0830 Uiso 1.0 2 calc R
H17 H -0.2899 0.6399 0.2422 0.0693 Uiso 1.0 2 calc R
H18 H -0.1273 0.5082 -0.0131 0.0839 Uiso 1.0 2 calc R
H21 H 0.0879 0.6878 0.4161 0.0650 Uiso 1.0 2 calc R
H22 H 0.0883 0.7609 0.1296 0.0624 Uiso 1.0 2 calc R
H24 H -0.0196 0.7801 -0.0440 0.0990 Uiso 1.0 2 calc R
H25 H 0.1150 0.4998 0.0504 0.0944 Uiso 1.0 2 calc R
H26 H 0.2543 0.5297 -0.0261 0.1229 Uiso 1.0 2 calc R
H27 H 0.1040 0.7841 -0.1313 0.1736 Uiso 1.0 2 calc R
H30A H -0.0576 0.5622 0.3054 0.0803 Uiso 1.0 2 calc R
H30B H 0.0295 0.5374 0.4019 0.0803 Uiso 1.0 2 calc R
H31 H -0.0060 0.3806 0.2780 0.1214 Uiso 1.0 2 calc R
H33A H -0.0537 0.8882 0.1532 0.0812 Uiso 1.0 2 calc R
H33B H 0.0454 0.9093 0.1149 0.0812 Uiso 1.0 2 calc R
H35 H 0.0096 1.0783 0.2222 0.1271 Uiso 1.0 2 calc R
H40 H 0.1072 0.9448 0.5074 0.1267 Uiso 1.0 2 calc R
H41 H -0.0152 0.6731 0.5284 0.1105 Uiso 1.0 2 calc R
H42 H 0.0898 0.6542 0.6851 0.1920 Uiso 1.0 2 calc R
H43 H 0.2470 0.9240 0.6600 0.1360 Uiso 1.0 2 calc R
H44 H 0.2880 0.5526 0.2162 0.0903 Uiso 1.0 2 calc R
H45 H 0.1624 0.2699 0.2427 0.1522 Uiso 1.0 2 calc R
H46 H 0.2879 0.8915 0.4318 0.0854 Uiso 1.0 2 calc R
H49 H 0.1487 1.1697 0.3393 0.3854 Uiso 1.0 2 calc R
H50 H 0.2695 1.0746 0.4518 0.1522 Uiso 1.0 2 calc R
H51 H 0.2720 0.3739 0.1937 0.1673 Uiso 1.0 2 calc R
H54 H 0.2248 0.7420 0.7185 0.2922 Uiso 1.0 2 calc R
H55 H 0.2265 0.6744 -0.1244 0.0955 Uiso 1.0 2 calc R
H57A H 0.4003 0.7279 0.6113 0.2136 Uiso 1.0 2 calc R
H57B H 0.4664 0.7273 0.5406 0.2136 Uiso 1.0 2 calc R
H57C H 0.4561 0.6228 0.5926 0.2136 Uiso 1.0 2 calc R

loop_
_atom_site_aniso_label
_atom_site_aniso_U_11
_atom_site_aniso_U_22
_atom_site_aniso_U_33
_atom_site_aniso_U_12
_atom_site_aniso_U_13
_atom_site_aniso_U_23
Ru1 0.0992(12) 0.0386(7) 0.0311(6) -0.0005(7) 0.0328(6) 0.0029(5)
O38 0.100(9) 0.092(14) 0.046(6) 0.001(10) 0.040(6) 0.020(8)
O39 0.089(9) 0.095(15) 0.043(6) 0.016(10) 0.023(6) 0.024(8)
O53 0.105(10) 0.075(10) 0.038(6) -0.006(8) 0.037(6) 0.006(6)
O56 0.094(9) 0.078(10) 0.029(5) -0.015(7) 0.008(6) 0.018(6)
N21 0.110(12) 0.033(6) 0.031(5) -0.001(7) 0.038(7) 0.001(5)
N22 0.080(10) 0.058(8) 0.025(5) 0.015(7) 0.027(6) 0.004(5)
N28 0.119(14) 0.037(8) 0.033(6) 0.000(7) 0.038(7) 0.006(6)
N36 0.106(13) 0.024(6) 0.058(8) 0.013(7) 0.047(8) 0.009(6)
C2 0.106(14) 0.039(8) 0.044(8) -0.013(8) 0.044(9) -0.003(6)
C3 0.095(13) 0.036(8) 0.037(7) 0.005(8) 0.027(8) -0.002(6)
C4 0.091(12) 0.039(8) 0.031(6) 0.000(8) 0.021(7) 0.001(6)
C5 0.132(17) 0.060(12) 0.041(8) -0.036(11) 0.053(10) -0.031(8)
C6 0.115(16) 0.051(10) 0.039(8) -0.003(10) 0.039(9) -0.005(7)
C7 0.097(13) 0.051(10) 0.031(6) -0.011(8) 0.039(7) -0.009(5)
C8 0.077(12) 0.055(10) 0.037(7) 0.006(8) 0.032(8) 0.006(7)
C9 0.101(17) 0.055(13) 0.050(10) 0.007(11) 0.017(10) -0.014(9)
C10 0.085(13) 0.057(11) 0.047(8) 0.016(9) 0.019(8) -0.005(8)
C11 0.17(2) 0.040(10) 0.036(7) 0.020(12) 0.047(10) 0.000(6)
C12 0.098(13) 0.033(8) 0.036(6) 0.007(7) 0.037(7) 0.001(6)
C13 0.13(3) 0.44(10) 0.11(3) 0.11(4) 0.10(3) 0.17(4)
C14 0.116(17) 0.071(14) 0.041(8) -0.033(12) 0.039(10) -0.013(8)
C15 0.103(16) 0.067(14) 0.056(10) 0.018(12) 0.022(10) -0.007(10)
C16 0.068(13) 0.082(16) 0.077(13) -0.047(12) 0.050(11) -0.026(11)
C17 0.105(14) 0.036(8) 0.032(7) 0.007(8) 0.022(8) -0.010(6)
C18 0.118(16) 0.046(10) 0.069(11) -0.018(10) 0.063(11) -0.034(9)
C19 0.079(12) 0.051(10) 0.034(6) -0.009(8) 0.014(7) -0.003(6)
C20 0.118(16) 0.046(10) 0.033(6) -0.002(9) 0.031(8) 0.003(6)
C23 0.16(2) 0.040(10) 0.033(7) -0.011(11) 0.041(10) -0.010(6)
C24 0.127(16) 0.099(16) 0.037(6) -0.056(17) 0.047(9) -0.007(11)
C25 0.098(16) 0.092(18) 0.064(11) -0.012(12) 0.052(11) -0.030(12)
C26 0.110(19) 0.14(3) 0.069(14) 0.021(17) 0.039(13) -0.049(17)
C27 0.15(3) 0.27(5) 0.045(10) 0.05(4) 0.068(14) 0.07(2)
C29 0.074(10) 0.037(7) 0.025(5) 0.009(6) 0.022(6) 0.003(5)
C30 0.130(17) 0.039(9) 0.047(8) -0.005(10) 0.049(10) 0.007(7)
C31 0.14(3) 0.10(3) 0.077(16) -0.03(2) 0.060(17) -0.042(16)
C32 0.15(2) 0.048(11) 0.041(8) -0.014(12) 0.054(11) -0.005(7)
C33 0.125(17) 0.036(9) 0.042(8) 0.007(9) 0.028(9) 0.006(7)
C34 0.084(12) 0.039(8) 0.042(7) 0.000(8) 0.033(7) 0.002(6)
C35 0.18(3) 0.036(12) 0.14(3) 0.035(15) 0.11(3) 0.035(14)
C37 0.125(18) 0.078(15) 0.037(8) 0.026(13) 0.032(10) -0.011(9)
C40 0.13(3) 0.15(4) 0.037(9) 0.04(2) 0.019(12) -0.019(13)
C41 0.137(18) 0.114(19) 0.032(6) 0.05(2) 0.036(9) 0.014(13)
C42 0.083(17) 0.37(8) 0.053(10) -0.07(4) 0.052(12) 0.02(3)
C43 0.15(3) 0.13(3) 0.067(14) -0.01(2) 0.039(15) -0.062(18)
C44 0.15(2) 0.037(9) 0.058(10) -0.005(11) 0.063(12) -0.000(8)
C45 0.21(4) 0.053(14) 0.075(16) 0.000(19) -0.02(2) -0.024(13)
C46 0.120(17) 0.051(11) 0.040(8) -0.023(11) 0.023(9) 0.002(7)
C47 0.089(14) 0.072(14) 0.037(8) -0.021(10) 0.020(8) 0.016(8)
C48 0.093(13) 0.064(12) 0.043(8) 0.009(10) 0.033(9) 0.029(8)
C49 0.78(17) 0.045(15) 0.034(10) 0.10(4) -0.02(4) -0.012(10)
C50 0.27(4) 0.062(15) 0.030(8) -0.07(2) 0.023(14) -0.017(8)
C51 0.22(4) 0.046(14) 0.24(5) 0.024(19) 0.19(4) 0.00(2)
C52 0.18(2) 0.028(8) 0.034(7) -0.010(10) 0.056(10) -0.010(6)
C54 0.27(5) 0.41(9) 0.14(3) 0.29(6) 0.19(4) 0.22(5)
C55 0.101(18) 0.098(19) 0.064(12) -0.015(13) 0.060(12) -0.018(12)
C57 0.035(12) 0.38(9) 0.11(3) 0.01(2) 0.005(11) 0.12(4)

loop_
_atom_type_symbol
_atom_type_description
_atom_type_scat_dispersion_real
_atom_type_scat_dispersion_imag
_atom_type_scat_source
C C 0.0033 0.0016
;
International Tables for Crystallography
(1992, Vol. C, Tables 4.2.6.8 and 6.1.1.4)
;
H H 0.0000 0.0000
;
International Tables for Crystallography
(1992, Vol. C, Table 6.1.1.4)
;
N N 0.0061 0.0033
;
International Tables for Crystallography
(1992, Vol. C, Tables 4.2.6.8 and 6.1.1.4)
;
O O 0.0106 0.0060
;
International Tables for Crystallography
(1992, Vol. C, Tables 4.2.6.8 and 6.1.1.4)
;
Ru Ru -1.2594 0.8363
;
International Tables for Crystallography
(1992, Vol. C, Tables 4.2.6.8 and 6.1.1.4)
;

loop_
_geom_angle_atom_site_label_1
_geom_angle_atom_site_label_2
_geom_angle_atom_site_label_3
_geom_angle
_geom_angle_publ_flag
O38 Ru1 O39 79.7(6) yes
O38 Ru1 N21 94.5(6) yes
O38 Ru1 N22 168.1(8) yes
O38 Ru1 N28 89.3(8) yes
O38 Ru1 N36 91.9(8) yes
O39 Ru1 N21 169.8(7) yes
O39 Ru1 N22 94.5(6) yes
O39 Ru1 N28 91.9(9) yes
O39 Ru1 N36 91.1(9) yes
N21 Ru1 N22 92.7(6) yes
N21 Ru1 N28 96.5(7) yes
N21 Ru1 N36 80.6(7) yes
N22 Ru1 N28 80.4(6) yes
N22 Ru1 N36 98.6(6) yes
N28 Ru1 N36 176.9(8) yes
Ru1 O38 C48 124.5(14) yes
Ru1 O39 C47 129.0(14) yes
Ru1 N21 C7 117.2(11) yes
Ru1 N21 C30 112.2(14) yes
C7 N21 C30 115.4(18) yes
Ru1 N22 C20 115.5(11) yes
Ru1 N22 C33 113.1(10) yes
C20 N22 C33 117.3(17) yes
Ru1 N28 C34 116.9(11) yes
Ru1 N28 C46 123.5(13) yes
C34 N28 C46 119.5(16) yes
Ru1 N36 C32 118.8(16) yes
Ru1 N36 C44 124.2(15) yes
C32 N36 C44 116.9(17) yes
C3 C2 C7 119.2(17) yes
C3 C2 C29 117.4(14) yes
C7 C2 C29 123.4(17) yes
C2 C3 C4 118.5(14) yes
C2 C3 C8 124.4(17) yes
C4 C3 C8 116.9(17) yes
C3 C4 C5 120.4(18) yes
C3 C4 C11 119.0(14) yes
C5 C4 C11 120.6(17) yes
C4 C5 C6 120.6(18) yes
C5 C6 C7 120.9(16) yes
C5 C6 C37 118.7(18) yes
C7 C6 C37 120(2) yes
N21 C7 C2 119.2(16) yes
N21 C7 C6 120.3(14) yes
C2 C7 C6 120.3(18) yes
C3 C8 C9 125.2(19) yes
C8 C9 C10 121.3(18) yes
C9 C10 C11 114(2) yes
C4 C11 C10 123.4(18) yes
C17 C12 C29 121.5(15) yes
C17 C12 C52 118.5(18) yes
C29 C12 C52 119(2) yes
C15 C14 C52 125(2) yes
C14 C15 C16 118(3) yes
C15 C16 C17 126(3) yes
C12 C17 C16 115.7(17) yes
C19 C18 C52 121.6(19) yes
C18 C19 C20 120(2) yes
C18 C19 C23 120.6(18) yes
C20 C19 C23 119.7(18) yes
N22 C20 C19 119(2) yes
N22 C20 C29 121.2(15) yes
C19 C20 C29 119.5(18) yes
C19 C23 C24 122(3) yes
C19 C23 C25 121.3(19) yes
C24 C23 C25 117(3) yes
C23 C24 C27 117(4) yes
C23 C25 C26 121(3) yes
C25 C26 C55 116(3) yes
C24 C27 C55 127(5) yes
C2 C29 C12 119.3(17) yes
C2 C29 C20 120.6(16) yes
C12 C29 C20 120.0(15) yes
N21 C30 C32 113(2) yes
C32 C31 C45 112(4) yes
N36 C32 C30 114.8(18) yes
N36 C32 C31 128(3) yes
C30 C32 C31 117(3) yes
N22 C33 C34 114.1(14) yes
N28 C34 C33 114.7(15) yes
N28 C34 C35 122(2) yes
C33 C34 C35 123(2) yes
C34 C35 C49 118(4) yes
C6 C37 C40 119(3) yes
C6 C37 C41 117(2) yes
C40 C37 C41 124(2) yes
C37 C40 C43 120(3) yes
C37 C41 C42 124(4) yes
C41 C42 C54 109(5) yes
C40 C43 C54 104(3) yes
N36 C44 C51 120(3) yes
C31 C45 C51 112(3) yes
N28 C46 C50 120.4(19) yes
O39 C47 O53 120(3) yes
O39 C47 C13 119(3) yes
O53 C47 C13 120(3) yes
O38 C48 O56 132.2(17) yes
O38 C48 C57 105(3) yes
O56 C48 C57 120(2) yes
C35 C49 C50 120(3) yes
C46 C50 C49 120(3) yes
C44 C51 C45 128(5) yes
C12 C52 C14 117(3) yes
C12 C52 C18 118.8(19) yes
C14 C52 C18 123.2(17) yes
C42 C54 C43 136(5) yes
C26 C55 C27 121(4) yes
Ru1 N21 H21 103.228 no
C7 N21 H21 103.234 no
C30 N21 H21 103.230 no
Ru1 N22 H22 102.700 no
C20 N22 H22 102.705 no
C33 N22 H22 102.697 no
C4 C5 H5 119.702 no
C6 C5 H5 119.708 no
C3 C8 H8 117.389 no
C9 C8 H8 117.391 no
C8 C9 H9 119.332 no
C10 C9 H9 119.334 no
C9 C10 H10 123.049 no
C11 C10 H10 123.059 no
C4 C11 H11 118.280 no
C10 C11 H11 118.285 no
C47 C13 H13A 109.476 no
C47 C13 H13B 109.472 no
C47 C13 H13C 109.473 no
H13A C13 H13B 109.470 no
H13A C13 H13C 109.473 no
H13B C13 H13C 109.463 no
C15 C14 H14 117.637 no
C52 C14 H14 117.628 no
C14 C15 H15 121.105 no
C16 C15 H15 121.094 no
C15 C16 H16 117.062 no
C17 C16 H16 117.057 no
C12 C17 H17 122.142 no
C16 C17 H17 122.149 no
C19 C18 H18 119.185 no
C52 C18 H18 119.175 no
C23 C24 H24 121.482 no
C27 C24 H24 121.468 no
C23 C25 H25 119.436 no
C26 C25 H25 119.423 no
C25 C26 H26 121.749 no
C55 C26 H26 121.752 no
C24 C27 H27 116.474 no
C55 C27 H27 116.458 no
N21 C30 H30A 108.912 no
N21 C30 H30B 108.913 no
C32 C30 H30A 108.909 no
C32 C30 H30B 108.916 no
H30A C30 H30B 107.745 no
C32 C31 H31 123.911 no
C45 C31 H31 123.907 no
N22 C33 H33A 108.721 no
N22 C33 H33B 108.723 no
C34 C33 H33A 108.719 no
C34 C33 H33B 108.728 no
H33A C33 H33B 107.633 no
C34 C35 H35 121.040 no
C49 C35 H35 121.036 no
C37 C40 H40 120.175 no
C43 C40 H40 120.179 no
C37 C41 H41 117.918 no
C42 C41 H41 117.928 no
C41 C42 H42 125.321 no
C54 C42 H42 125.323 no
C40 C43 H43 127.987 no
C54 C43 H43 127.983 no
N36 C44 H44 120.048 no
C51 C44 H44 120.057 no
C31 C45 H45 123.900 no
C51 C45 H45 123.898 no
N28 C46 H46 119.786 no
C50 C46 H46 119.785 no
C35 C49 H49 120.234 no
C50 C49 H49 120.229 no
C46 C50 H50 120.066 no
C49 C50 H50 120.064 no
C44 C51 H51 116.197 no
C45 C51 H51 116.205 no
C42 C54 H54 111.781 no
C43 C54 H54 111.778 no
C26 C55 H55 119.498 no
C27 C55 H55 119.503 no
C48 C57 H57A 109.474 no
C48 C57 H57B 109.472 no
C48 C57 H57C 109.472 no
H57A C57 H57B 109.467 no
H57A C57 H57C 109.478 no
H57B C57 H57C 109.465 no

loop_
_geom_bond_atom_site_label_1
_geom_bond_atom_site_label_2
_geom_bond_distance
_geom_bond_publ_flag
Ru1 O38 2.096(12) yes
Ru1 O39 2.143(17) yes
Ru1 N21 2.136(19) yes
Ru1 N22 2.138(13) yes
Ru1 N28 2.061(16) yes
Ru1 N36 2.038(15) yes
O38 C48 1.28(3) yes
O39 C47 1.31(3) yes
O53 C47 1.34(3) yes
O56 C48 1.26(3) yes
N21 C7 1.43(3) yes
N21 C30 1.51(3) yes
N22 C20 1.46(3) yes
N22 C33 1.45(3) yes
N28 C34 1.40(3) yes
N28 C46 1.32(3) yes
N36 C32 1.40(4) yes
N36 C44 1.39(4) yes
C2 C3 1.45(3) yes
C2 C7 1.40(3) yes
C2 C29 1.52(3) yes
C3 C4 1.46(3) yes
C3 C8 1.34(2) yes
C4 C5 1.35(3) yes
C4 C11 1.39(4) yes
C5 C6 1.42(4) yes
C6 C7 1.41(3) yes
C6 C37 1.61(3) yes
C8 C9 1.38(4) yes
C9 C10 1.44(4) yes
C10 C11 1.45(3) yes
C12 C17 1.45(4) yes
C12 C29 1.44(3) yes
C12 C52 1.44(3) yes
C13 C47 1.51(5) yes
C14 C15 1.36(4) yes
C14 C52 1.43(4) yes
C15 C16 1.29(4) yes
C16 C17 1.47(3) yes
C18 C19 1.37(3) yes
C18 C52 1.41(4) yes
C19 C20 1.48(3) yes
C19 C23 1.44(4) yes
C20 C29 1.38(4) yes
C23 C24 1.41(4) yes
C23 C25 1.40(4) yes
C24 C27 1.49(5) yes
C25 C26 1.52(5) yes
C26 C55 1.40(5) yes
C27 C55 1.20(6) yes
C30 C32 1.51(4) yes
C31 C32 1.33(5) yes
C31 C45 1.72(6) yes
C33 C34 1.53(3) yes
C34 C35 1.36(4) yes
C35 C49 1.44(6) yes
C37 C40 1.29(5) yes
C37 C41 1.31(5) yes
C40 C43 1.44(4) yes
C41 C42 1.41(3) yes
C42 C54 1.07(8) yes
C43 C54 1.62(8) yes
C44 C51 1.43(4) yes
C45 C51 1.29(7) yes
C46 C50 1.45(4) yes
C48 C57 1.68(4) yes
C49 C50 1.34(6) yes
N21 H21 0.930 no
N22 H22 0.930 no
C5 H5 0.950 no
C8 H8 0.950 no
C9 H9 0.950 no
C10 H10 0.950 no
C11 H11 0.950 no
C13 H13A 0.980 no
C13 H13B 0.980 no
C13 H13C 0.980 no
C14 H14 0.950 no
C15 H15 0.950 no
C16 H16 0.950 no
C17 H17 0.950 no
C18 H18 0.950 no
C24 H24 0.950 no
C25 H25 0.950 no
C26 H26 0.950 no
C27 H27 0.950 no
C30 H30A 0.990 no
C30 H30B 0.990 no
C31 H31 0.950 no
C33 H33A 0.990 no
C33 H33B 0.990 no
C35 H35 0.950 no
C40 H40 0.950 no
C41 H41 0.950 no
C42 H42 0.950 no
C43 H43 0.950 no
C44 H44 0.950 no
C45 H45 0.950 no
C46 H46 0.950 no
C49 H49 0.950 no
C50 H50 0.950 no
C51 H51 0.950 no
C54 H54 0.950 no
C55 H55 0.950 no
C57 H57A 0.980 no
C57 H57B 0.980 no
C57 H57C 0.980 no

loop_
_geom_contact_atom_site_label_1
_geom_contact_atom_site_label_2
_geom_contact_distance
_geom_contact_publ_flag
_geom_contact_site_symmetry_2
Ru1 O53 3.373(16) no .
Ru1 O56 3.415(14) no .
O38 C46 2.94(3) no .
O39 C44 3.03(3) no .
O53 N22 2.75(3) no .
O53 N28 3.42(3) no .
O53 C23 3.57(3) no .
O53 C24 3.26(3) no .
O53 C27 3.49(4) no .
O53 C33 2.89(4) no .
O53 C34 3.36(3) no .
O56 N21 2.816(18) no .
O56 N36 3.41(3) no .
O56 C30 3.03(3) no .
O56 C32 3.35(3) no .
O56 C37 3.51(4) no .
O56 C41 3.23(4) no .
O56 C42 3.46(4) no .
O56 C54 3.57(6) no .
N21 C20 3.24(2) no .
N21 C29 2.935(18) no .
N21 C37 2.95(3) no .
N21 C41 3.28(3) no .
N21 C48 3.23(3) no .
N22 C2 2.92(3) no .
N22 C7 3.26(3) no .
N22 C23 2.91(3) no .
N22 C24 3.28(3) no .
N22 C47 3.34(3) no .
N28 C6 3.60(4) no .
N28 C7 3.28(3) no .
N28 C47 3.60(3) no .
N28 C49 2.79(4) no .
N36 C20 3.31(3) no .
N36 C45 2.92(4) no .
N36 C48 3.36(3) no .
C2 C5 2.84(3) no .
C2 C17 2.95(3) no .
C2 C30 3.09(3) no .
C2 C33 3.10(4) no .
C2 C34 3.54(3) no .
C3 C6 2.81(3) no .
C3 C10 2.90(3) no .
C3 C12 3.26(3) no .
C3 C17 3.30(3) no .
C3 C20 3.54(4) no .
C3 C33 3.57(4) no .
C4 C7 2.83(3) no .
C4 C9 2.80(3) no .
C5 C40 3.16(4) no .
C5 C41 3.51(4) no .
C6 C30 3.58(3) no .
C7 C12 3.57(2) no .
C7 C20 3.28(3) no .
C7 C33 3.54(3) no .
C7 C34 3.46(3) no .
C7 C40 3.55(3) no .
C7 C41 3.22(3) no .
C8 C11 2.74(3) no .
C8 C12 3.33(3) no .
C8 C17 3.38(3) no .
C8 C29 2.92(3) no .
C12 C15 2.86(3) no .
C12 C19 2.83(3) no .
C12 C30 3.49(3) no .
C14 C17 2.78(3) no .
C16 C52 2.77(4) no .
C18 C24 3.47(4) no .
C18 C25 3.15(4) no .
C18 C29 2.84(3) no .
C20 C24 3.22(3) no .
C20 C25 3.59(4) no .
C20 C30 3.48(3) no .
C20 C32 3.51(3) no .
C20 C52 2.84(3) no .
C23 C55 2.87(5) no .
C24 C26 2.82(5) no .
C25 C27 2.72(6) no .
C25 C44 3.32(3) no .
C29 C30 3.06(3) no .
C29 C33 3.14(3) no .
C31 C44 2.87(5) no .
C32 C51 2.74(6) no .
C34 C50 2.75(3) no .
C35 C46 2.78(4) no .
C37 C54 2.51(5) no .
C40 C42 2.83(7) no .
C40 C46 3.34(4) no .
C41 C43 2.75(5) no .
O53 C14 3.49(3) no 2_555
O56 C11 3.37(3) no 2_546
C9 C13 3.46(6) no 1_455
C11 O56 3.37(3) no 2_556
C11 C42 3.59(6) no 2_556
C13 C9 3.46(6) no 1_655
C14 O53 3.49(3) no 2_545
C42 C11 3.59(6) no 2_546
C45 C49 3.51(5) no 1_545
C49 C45 3.51(5) no 1_565
Ru1 H44 3.1338 no .
Ru1 H46 3.0668 no .
O38 H21 2.7972 no .
O38 H46 2.3459 no .
O38 H57A 2.9362 no .
O38 H57B 2.3766 no .
O38 H57C 3.0667 no .
O39 H13A 2.6872 no .
O39 H13B 3.2283 no .
O39 H13C 2.7006 no .
O39 H22 2.8250 no .
O39 H44 2.4563 no .
O53 H13A 3.0287 no .
O53 H13B 2.5221 no .
O53 H13C 3.1453 no .
O53 H22 2.0655 no .
O53 H24 3.4393 no .
O53 H33B 2.4328 no .
O56 H21 2.1119 no .
O56 H30B 2.6627 no .
O56 H41 3.3847 no .
O56 H57A 2.8144 no .
O56 H57B 3.3193 no .
O56 H57C 2.8453 no .
N21 H41 3.1035 no .
N22 H24 3.2032 no .
N28 H21 3.2867 no .
N28 H22 3.1805 no .
N28 H33A 3.1514 no .
N28 H33B 3.0588 no .
N28 H35 3.2747 no .
N28 H40 3.4312 no .
N28 H50 3.2551 no .
N36 H21 3.1397 no .
N36 H22 3.3056 no .
N36 H25 3.4757 no .
N36 H30A 3.0950 no .
N36 H30B 3.1006 no .
N36 H31 3.3007 no .
N36 H51 3.2715 no .
C2 H8 2.6244 no .
C2 H17 2.6352 no .
C2 H21 3.1460 no .
C2 H30A 2.6992 no .
C2 H33A 2.6370 no .
C3 H5 3.3028 no .
C3 H9 3.2470 no .
C3 H11 3.3121 no .
C3 H17 2.7781 no .
C3 H33A 2.7935 no .
C4 H8 3.2497 no .
C4 H10 3.3620 no .
C5 H11 2.5520 no .
C5 H40 2.9776 no .
C5 H41 3.5818 no .
C6 H21 2.3759 no .
C6 H40 2.6046 no .
C6 H41 2.5613 no .
C7 H5 3.3062 no .
C7 H17 3.4091 no .
C7 H30A 2.5038 no .
C7 H30B 2.9625 no .
C7 H33A 3.3952 no .
C7 H41 3.0180 no .
C8 H10 3.3198 no .
C8 H17 3.0585 no .
C8 H33A 3.0096 no .
C9 H11 3.2834 no .
C10 H8 3.2933 no .
C11 H5 2.5590 no .
C11 H9 3.2906 no .
C12 H8 2.7453 no .
C12 H14 3.2919 no .
C12 H16 3.3186 no .
C12 H18 3.3022 no .
C12 H30A 2.6329 no .
C14 H16 3.1195 no .
C14 H18 2.6780 no .
C15 H17 3.2934 no .
C16 H14 3.1105 no .
C17 H8 3.0254 no .
C17 H15 3.3112 no .
C17 H30A 2.9216 no .
C18 H14 2.6619 no .
C18 H25 3.0657 no .
C19 H22 2.4149 no .
C19 H24 2.6975 no .
C19 H25 2.6443 no .
C20 H8 3.3532 no .
C20 H18 3.3220 no .
C20 H24 3.1321 no .
C20 H30A 3.2244 no .
C20 H33A 2.4787 no .
C20 H33B 3.0078 no .
C23 H18 2.6020 no .
C23 H22 2.3130 no .
C23 H26 3.3906 no .
C23 H27 3.3096 no .
C24 H18 3.5599 no .
C24 H22 2.5594 no .
C24 H25 3.2539 no .
C24 H33B 3.3539 no .
C24 H55 3.2620 no .
C25 H18 3.0547 no .
C25 H22 3.1786 no .
C25 H24 3.2648 no .
C25 H44 3.2041 no .
C25 H55 3.3542 no .
C26 H27 3.1163 no .
C27 H22 3.5950 no .
C27 H26 3.1173 no .
C29 H8 2.5330 no .
C29 H17 2.7404 no .
C29 H22 3.1661 no .
C29 H30A 2.5061 no .
C29 H33A 2.7695 no .
C30 H31 2.6014 no .
C30 H41 3.3789 no .
C31 H30A 2.6069 no .
C31 H30B 2.6920 no .
C31 H51 3.3946 no .
C32 H21 2.9694 no .
C32 H44 3.2476 no .
C32 H45 3.3974 no .
C33 H24 3.4027 no .
C33 H35 2.7409 no .
C34 H22 2.9906 no .
C34 H46 3.2205 no .
C34 H49 3.2577 no .
C35 H33A 2.7679 no .
C35 H33B 2.8100 no .
C35 H50 3.2660 no .
C37 H5 2.7270 no .
C37 H21 2.3275 no .
C37 H42 3.2709 no .
C37 H43 3.2500 no .
C37 H54 3.4402 no .
C40 H5 3.0122 no .
C40 H21 3.1566 no .
C40 H41 3.1289 no .
C40 H46 3.2707 no .
C40 H54 3.2408 no .
C41 H21 2.5481 no .
C41 H30B 3.4070 no .
C41 H40 3.1459 no .
C41 H54 2.8863 no .
C42 H21 3.5846 no .
C42 H43 3.3248 no .
C43 H42 3.3585 no .
C43 H57A 3.3720 no .
C44 H25 2.8151 no .
C44 H45 3.3068 no .
C45 H25 3.5342 no .
C45 H44 3.2681 no .
C46 H40 2.8590 no .
C46 H49 3.2769 no .
C47 H22 2.7282 no .
C47 H44 3.1041 no .
C48 H21 2.6463 no .
C48 H46 3.1202 no .
C49 H40 3.5047 no .
C49 H46 3.2605 no .
C50 H35 3.2540 no .
C50 H40 2.8796 no .
C51 H25 2.8739 no .
C51 H31 3.3701 no .
C52 H15 3.3229 no .
C52 H17 3.3530 no .
C52 H30A 3.3720 no .
C54 H40 3.3229 no .
C54 H41 2.8743 no .
C54 H57A 3.4130 no .
C55 H24 3.2339 no .
C55 H25 3.3354 no .
C57 H46 3.4477 no .
H5 H11 2.3619 no .
H5 H40 2.7949 no .
H8 H9 2.2784 no .
H8 H17 2.9804 no .
H8 H33A 3.0071 no .
H9 H10 2.4223 no .
H10 H11 2.4164 no .
H13C H44 3.3530 no .
H14 H15 2.2917 no .
H14 H18 2.4965 no .
H15 H16 2.2093 no .
H16 H17 2.4058 no .
H17 H30A 2.9986 no .
H18 H25 2.9516 no .
H21 H30A 2.6524 no .
H21 H30B 2.0606 no .
H21 H40 3.5804 no .
H21 H41 2.5304 no .
H22 H24 2.6400 no .
H22 H33A 2.5678 no .
H22 H33B 1.9803 no .
H24 H27 2.4088 no .
H24 H33A 3.5476 no .
H24 H33B 2.8876 no .
H25 H26 2.4866 no .
H25 H44 2.9067 no .
H25 H51 2.9710 no .
H26 H55 2.3701 no .
H27 H55 2.0918 no .
H30A H31 2.5035 no .
H30B H31 2.7363 no .
H30B H41 2.8385 no .
H31 H45 2.7925 no .
H33A H35 2.6919 no .
H33B H35 2.8770 no .
H35 H49 2.4165 no .
H40 H43 2.5023 no .
H40 H46 3.0085 no .
H40 H50 3.0139 no .
H41 H42 2.4069 no .
H42 H54 1.9939 no .
H43 H54 2.5651 no .
H43 H57A 3.4359 no .
H44 H51 2.3255 no .
H45 H51 2.2497 no .
H46 H50 2.3984 no .
H46 H57A 3.4403 no .
H46 H57B 3.1817 no .
H49 H50 2.2935 no .
H54 H57A 3.2262 no .
O53 H14 2.5963 no 2_555
O53 H18 2.7692 no 2_555
O56 H5 2.7753 no 2_546
O56 H11 2.4614 no 2_546
C4 H42 3.4586 no 2_556
C5 H30B 3.4973 no 2_556
C5 H42 3.5996 no 2_556
C8 H13A 3.4149 no 1_455
C8 H26 3.1924 no 2_555
C9 H13A 2.9335 no 1_455
C9 H13B 3.2004 no 1_455
C9 H26 2.8809 no 2_555
C9 H55 3.5832 no 2_555
C10 H13A 3.0586 no 1_455
C10 H54 3.5319 no 2_556
C10 H55 3.3879 no 2_555
C11 H42 3.2324 no 2_556
C11 H54 3.4075 no 2_556
C13 H9 3.3903 no 1_655
C13 H14 2.9925 no 2_555
C14 H13B 2.9352 no 2_545
C14 H27 3.1583 no 2_545
C15 H9 3.4037 no 2_445
C15 H13B 3.2589 no 2_545
C16 H43 2.9150 no 2_546
C17 H43 3.0977 no 2_546
C18 H33B 3.3981 no 2_545
C23 H33B 3.5492 no 2_545
C24 H35 3.3296 no 2_545
C24 H45 3.4027 no 2_555
C25 H33A 3.3839 no 2_545
C25 H33B 3.1013 no 2_545
C25 H35 3.5881 no 2_545
C26 H9 3.5371 no 2_545
C26 H33A 3.2554 no 2_545
C26 H35 3.2821 no 2_545
C27 H14 3.2685 no 2_555
C27 H31 3.4266 no 2_555
C27 H35 2.8655 no 2_545
C27 H42 3.5582 no 1_554
C27 H45 3.5850 no 2_555
C30 H5 3.5660 no 2_546
C31 H27 3.0314 no 2_545
C31 H49 3.3360 no 1_545
C33 H18 3.4942 no 2_555
C35 H42 2.8486 no 2_556
C35 H45 3.2034 no 1_565
C37 H30B 3.5195 no 2_556
C40 H30A 3.5427 no 2_556
C40 H30B 2.9990 no 2_556
C40 H31 3.5016 no 2_556
C41 H31 3.3963 no 2_556
C41 H49 3.3680 no 2_546
C42 H11 3.2575 no 2_546
C42 H31 2.9653 no 2_556
C42 H35 3.3004 no 2_546
C42 H49 3.3301 no 2_546
C42 H55 3.4471 no 1_556
C43 H30A 3.3041 no 2_556
C43 H30B 3.4334 no 2_556
C43 H31 3.1639 no 2_556
C45 H24 3.1773 no 2_545
C45 H27 3.3504 no 2_545
C45 H49 2.7154 no 1_545
C47 H14 3.2014 no 2_555
C48 H11 3.1889 no 2_546
C49 H41 3.2982 no 2_556
C49 H42 3.0790 no 2_556
C49 H45 2.7066 no 1_565
C51 H24 3.5497 no 2_545
C52 H27 3.4332 no 2_545
C54 H11 3.4141 no 2_546
C54 H27 3.5277 no 1_556
C54 H31 2.9091 no 2_556
C54 H55 3.3227 no 1_556
C55 H14 3.5493 no 2_555
C55 H35 2.8817 no 2_545
C55 H42 3.3685 no 1_554
C55 H54 3.4091 no 1_554
C57 H11 3.2420 no 2_546
H5 O56 2.7753 no 2_556
H5 C30 3.5660 no 2_556
H5 H30B 2.6202 no 2_556
H5 H41 3.3743 no 2_556
H5 H42 3.4603 no 2_556
H8 H26 3.2337 no 2_555
H9 C13 3.3903 no 1_455
H9 C15 3.4037 no 2_455
H9 C26 3.5371 no 2_555
H9 H13A 3.0946 no 1_455
H9 H13B 2.8706 no 1_455
H9 H15 2.9272 no 2_455
H9 H26 2.6710 no 2_555
H10 H13A 3.2757 no 1_455
H10 H54 3.3629 no 2_556
H10 H55 3.4365 no 2_555
H10 H57A 3.5864 no 2_556
H10 H57C 3.4911 no 2_556
H11 O56 2.4614 no 2_556
H11 C42 3.2575 no 2_556
H11 C48 3.1889 no 2_556
H11 C54 3.4141 no 2_556
H11 C57 3.2420 no 2_556
H11 H42 3.1471 no 2_556
H11 H54 3.1228 no 2_556
H11 H57A 3.1432 no 2_556
H11 H57C 2.9337 no 2_556
H13A C8 3.4149 no 1_655
H13A C9 2.9335 no 1_655
H13A C10 3.0586 no 1_655
H13A H9 3.0946 no 1_655
H13A H10 3.2757 no 1_655
H13A H14 3.5434 no 2_555
H13B C9 3.2004 no 1_655
H13B C14 2.9352 no 2_555
H13B C15 3.2589 no 2_555
H13B H9 2.8706 no 1_655
H13B H14 2.1553 no 2_555
H13B H15 2.8842 no 2_555
H13C H16 3.3182 no 1_655
H13C H17 3.4189 no 1_655
H14 O53 2.5963 no 2_545
H14 C13 2.9925 no 2_545
H14 C27 3.2685 no 2_545
H14 C47 3.2014 no 2_545
H14 C55 3.5493 no 2_545
H14 H13A 3.5434 no 2_545
H14 H13B 2.1553 no 2_545
H14 H27 3.0069 no 2_545
H14 H55 3.5283 no 2_545
H15 H9 2.9272 no 2_445
H15 H13B 2.8842 no 2_545
H16 H13C 3.3182 no 1_455
H16 H43 2.8005 no 2_546
H17 H13C 3.4189 no 1_455
H17 H43 3.1357 no 2_546
H18 O53 2.7692 no 2_545
H18 C33 3.4942 no 2_545
H18 H24 3.4484 no 2_545
H18 H33B 2.5232 no 2_545
H24 C45 3.1773 no 2_555
H24 C51 3.5497 no 2_555
H24 H18 3.4484 no 2_555
H24 H25 3.0699 no 2_555
H24 H45 3.0713 no 2_555
H24 H51 3.5487 no 2_555
H25 H24 3.0699 no 2_545
H25 H33A 3.3582 no 2_545
H25 H33B 2.9825 no 2_545
H26 C8 3.1924 no 2_545
H26 C9 2.8809 no 2_545
H26 H8 3.2337 no 2_545
H26 H9 2.6710 no 2_545
H26 H33A 3.2600 no 2_545
H27 C14 3.1583 no 2_555
H27 C31 3.0314 no 2_555
H27 C45 3.3504 no 2_555
H27 C52 3.4332 no 2_555
H27 C54 3.5277 no 1_554
H27 H14 3.0069 no 2_555
H27 H31 2.5625 no 2_555
H27 H35 3.1365 no 2_545
H27 H42 3.2859 no 1_554
H27 H45 3.3111 no 2_555
H27 H54 3.2596 no 1_554
H30A C40 3.5427 no 2_546
H30A C43 3.3041 no 2_546
H30A H40 3.5393 no 2_546
H30A H43 3.1996 no 2_546
H30B C5 3.4973 no 2_546
H30B C37 3.5195 no 2_546
H30B C40 2.9990 no 2_546
H30B C43 3.4334 no 2_546
H30B H5 2.6202 no 2_546
H30B H40 2.8543 no 2_546
H31 C27 3.4266 no 2_545
H31 C40 3.5016 no 2_546
H31 C41 3.3963 no 2_546
H31 C42 2.9653 no 2_546
H31 C43 3.1639 no 2_546
H31 C54 2.9091 no 2_546
H31 H27 2.5625 no 2_545
H31 H42 3.2224 no 2_546
H31 H43 3.5780 no 2_546
H31 H49 3.3179 no 1_545
H31 H54 3.3449 no 2_546
H33A C25 3.3839 no 2_555
H33A C26 3.2554 no 2_555
H33A H25 3.3582 no 2_555
H33A H26 3.2600 no 2_555
H33B C18 3.3981 no 2_555
H33B C23 3.5492 no 2_555
H33B C25 3.1013 no 2_555
H33B H18 2.5232 no 2_555
H33B H25 2.9825 no 2_555
H35 C24 3.3296 no 2_555
H35 C25 3.5881 no 2_555
H35 C26 3.2821 no 2_555
H35 C27 2.8655 no 2_555
H35 C42 3.3004 no 2_556
H35 C55 2.8817 no 2_555
H35 H27 3.1365 no 2_555
H35 H42 2.4290 no 2_556
H35 H45 3.1040 no 1_565
H35 H55 3.1768 no 2_555
H40 H30A 3.5393 no 2_556
H40 H30B 2.8543 no 2_556
H40 H41 3.1496 no 2_556
H41 C49 3.2982 no 2_546
H41 H5 3.3743 no 2_546
H41 H40 3.1496 no 2_546
H41 H49 3.0911 no 2_546
H42 C4 3.4586 no 2_546
H42 C5 3.5996 no 2_546
H42 C11 3.2324 no 2_546
H42 C27 3.5582 no 1_556
H42 C35 2.8486 no 2_546
H42 C49 3.0790 no 2_546
H42 C55 3.3685 no 1_556
H42 H5 3.4603 no 2_546
H42 H11 3.1471 no 2_546
H42 H27 3.2859 no 1_556
H42 H31 3.2224 no 2_556
H42 H35 2.4290 no 2_546
H42 H49 2.9715 no 2_546
H42 H55 2.9509 no 1_556
H43 C16 2.9150 no 2_556
H43 C17 3.0977 no 2_556
H43 H16 2.8005 no 2_556
H43 H17 3.1357 no 2_556
H43 H30A 3.1996 no 2_556
H43 H31 3.5780 no 2_556
H45 C24 3.4027 no 2_545
H45 C27 3.5850 no 2_545
H45 C35 3.2034 no 1_545
H45 C49 2.7066 no 1_545
H45 H24 3.0713 no 2_545
H45 H27 3.3111 no 2_545
H45 H35 3.1040 no 1_545
H45 H49 2.0407 no 1_545
H49 C31 3.3360 no 1_565
H49 C41 3.3680 no 2_556
H49 C42 3.3301 no 2_556
H49 C45 2.7154 no 1_565
H49 H31 3.3179 no 1_565
H49 H41 3.0911 no 2_556
H49 H42 2.9715 no 2_556
H49 H45 2.0407 no 1_565
H51 H24 3.5487 no 2_545
H54 C10 3.5319 no 2_546
H54 C11 3.4075 no 2_546
H54 C55 3.4091 no 1_556
H54 H10 3.3629 no 2_546
H54 H11 3.1228 no 2_546
H54 H27 3.2596 no 1_556
H54 H31 3.3449 no 2_556
H54 H55 2.6082 no 1_556
H55 C9 3.5832 no 2_545
H55 C10 3.3879 no 2_545
H55 C42 3.4471 no 1_554
H55 C54 3.3227 no 1_554
H55 H10 3.4365 no 2_545
H55 H14 3.5283 no 2_555
H55 H35 3.1768 no 2_545
H55 H42 2.9509 no 1_554
H55 H54 2.6082 no 1_554
H57A H10 3.5864 no 2_546
H57A H11 3.1432 no 2_546
H57C H10 3.4911 no 2_546
H57C H11 2.9337 no 2_546

loop_
_geom_hbond_atom_site_label_D
_geom_hbond_atom_site_label_H
_geom_hbond_atom_site_label_A
_geom_hbond_distance_DA
_geom_hbond_distance_DH
_geom_hbond_distance_HA
_geom_hbond_angle_DHA
_geom_hbond_publ_flag
N21 H21 O56 2.816(18) 0.930 2.112 131.5 no
N22 H22 O53 2.75(3) 0.930 2.066 129.3 no

loop_
_geom_torsion_atom_site_label_1
_geom_torsion_atom_site_label_2
_geom_torsion_atom_site_label_3
_geom_torsion_atom_site_label_4
_geom_torsion
_geom_torsion_publ_flag
O38 Ru1 O39 C47 -157.1(18) no
O39 Ru1 O38 C48 -148.2(17) no
O38 Ru1 N21 C7 126.3(10) no
O38 Ru1 N21 C30 -96.8(9) no
N21 Ru1 O38 C48 23.3(16) no
O38 Ru1 N28 C34 -179.7(13) no
O38 Ru1 N28 C46 -1.6(15) no
N28 Ru1 O38 C48 119.8(16) no
O38 Ru1 N36 C32 100.0(11) no
O38 Ru1 N36 C44 -83.8(12) no
N36 Ru1 O38 C48 -57.4(16) no
O39 Ru1 N22 C20 128.2(11) no
O39 Ru1 N22 C33 -92.7(12) no
N22 Ru1 O39 C47 12.5(17) no
O39 Ru1 N28 C34 100.5(13) no
O39 Ru1 N28 C46 -81.3(15) no
N28 Ru1 O39 C47 -68.1(16) no
O39 Ru1 N36 C32 179.8(11) no
O39 Ru1 N36 C44 -4.1(12) no
N36 Ru1 O39 C47 111.2(17) no
N21 Ru1 N22 C20 -44.5(11) no
N21 Ru1 N22 C33 94.6(11) no
N22 Ru1 N21 C7 -44.2(9) no
N22 Ru1 N21 C30 92.7(8) no
N21 Ru1 N28 C34 -85.3(13) no
N21 Ru1 N28 C46 92.8(15) no
N28 Ru1 N21 C7 36.5(9) no
N28 Ru1 N21 C30 173.4(8) no
N21 Ru1 N36 C32 5.8(10) no
N21 Ru1 N36 C44 -178.1(12) no
N36 Ru1 N21 C7 -142.5(9) no
N36 Ru1 N21 C30 -5.6(8) no
N22 Ru1 N28 C34 6.3(13) no
N22 Ru1 N28 C46 -175.5(16) no
N28 Ru1 N22 C20 -140.7(12) no
N28 Ru1 N22 C33 -1.6(11) no
N22 Ru1 N36 C32 -85.5(12) no
N22 Ru1 N36 C44 90.6(12) no
N36 Ru1 N22 C20 36.4(12) no
N36 Ru1 N22 C33 175.5(11) no
Ru1 O38 C48 O56 -8(4) no
Ru1 O38 C48 C57 -171.7(12) no
Ru1 O39 C47 O53 10(3) no
Ru1 O39 C47 C13 177.9(12) no
Ru1 N21 C7 C2 71.1(18) no
Ru1 N21 C7 C6 -103.3(15) no
Ru1 N21 C30 C32 4.9(15) no
C7 N21 C30 C32 142.6(14) no
C30 N21 C7 C2 -64(2) no
C30 N21 C7 C6 121.2(16) no
Ru1 N22 C20 C19 -101.0(13) no
Ru1 N22 C20 C29 72.5(19) no
Ru1 N22 C33 C34 -3(3) no
C20 N22 C33 C34 135.4(17) no
C33 N22 C20 C19 121.6(17) no
C33 N22 C20 C29 -65(2) no
Ru1 N28 C34 C33 -10(3) no
Ru1 N28 C34 C35 174.6(13) no
Ru1 N28 C46 C50 -178.3(14) no
C34 N28 C46 C50 -0(4) no
C46 N28 C34 C33 172.1(19) no
C46 N28 C34 C35 -4(4) no
Ru1 N36 C32 C30 -5(2) no
Ru1 N36 C32 C31 167.1(14) no
Ru1 N36 C44 C51 -178.5(11) no
C32 N36 C44 C51 -2(3) no
C44 N36 C32 C30 179.0(14) no
C44 N36 C32 C31 -9(3) no
C3 C2 C7 N21 -173.7(17) no
C3 C2 C7 C6 1(3) no
C7 C2 C3 C4 3(3) no
C7 C2 C3 C8 177.4(18) no
C3 C2 C29 C12 -72(2) no
C3 C2 C29 C20 111.0(19) no
C29 C2 C3 C4 -177.5(15) no
C29 C2 C3 C8 -3(3) no
C7 C2 C29 C12 107(3) no
C7 C2 C29 C20 -69(3) no
C29 C2 C7 N21 7(3) no
C29 C2 C7 C6 -178.8(16) no
C2 C3 C4 C5 -3(3) no
C2 C3 C4 C11 178.9(17) no
C2 C3 C8 C9 -174.5(18) no
C4 C3 C8 C9 0(3) no
C8 C3 C4 C5 -178.3(17) no
C8 C3 C4 C11 4(3) no
C3 C4 C5 C6 0(4) no
C3 C4 C11 C10 -5(4) no
C5 C4 C11 C10 177(2) no
C11 C4 C5 C6 178(2) no
C4 C5 C6 C7 4(4) no
C4 C5 C6 C37 -178.5(19) no
C5 C6 C7 N21 170.3(19) no
C5 C6 C7 C2 -4(4) no
C5 C6 C37 C40 -62(4) no
C5 C6 C37 C41 112(3) no
C7 C6 C37 C40 116(3) no
C7 C6 C37 C41 -70(4) no
C37 C6 C7 N21 -8(3) no
C37 C6 C7 C2 178.1(18) no
C3 C8 C9 C10 -3(4) no
C8 C9 C10 C11 2(4) no
C9 C10 C11 C4 2(4) no
C17 C12 C29 C2 -0(2) no
C17 C12 C29 C20 176.4(13) no
C29 C12 C17 C16 -176.7(12) no
C17 C12 C52 C14 9(2) no
C17 C12 C52 C18 177.2(14) no
C52 C12 C17 C16 -6(2) no
C29 C12 C52 C14 -179.3(12) no
C29 C12 C52 C18 -11(3) no
C52 C12 C29 C2 -171.2(12) no
C52 C12 C29 C20 5(2) no
C15 C14 C52 C12 -9(3) no
C15 C14 C52 C18 -175.8(19) no
C52 C14 C15 C16 3(4) no
C14 C15 C16 C17 1(4) no
C15 C16 C17 C12 0(3) no
C19 C18 C52 C12 12(3) no
C19 C18 C52 C14 179.1(16) no
C52 C18 C19 C20 -6(3) no
C52 C18 C19 C23 178.9(15) no
C18 C19 C20 N22 173.4(15) no
C18 C19 C20 C29 -0(3) no
C18 C19 C23 C24 108(2) no
C18 C19 C23 C25 -67(3) no
C20 C19 C23 C24 -67(3) no
C20 C19 C23 C25 117.8(18) no
C23 C19 C20 N22 -12(3) no
C23 C19 C20 C29 174.7(15) no
N22 C20 C29 C2 4(3) no
N22 C20 C29 C12 -173.0(12) no
C19 C20 C29 C2 177.0(12) no
C19 C20 C29 C12 0(3) no
C19 C23 C24 C27 -175.5(15) no
C19 C23 C25 C26 -179.4(15) no
C24 C23 C25 C26 5(3) no
C25 C23 C24 C27 0(3) no
C23 C24 C27 C55 -3(5) no
C23 C25 C26 C55 -8(4) no
C25 C26 C55 C27 5(4) no
C24 C27 C55 C26 1(5) no
N21 C30 C32 N36 -0(2) no
N21 C30 C32 C31 -173.2(13) no
C32 C31 C45 C51 -19(4) no
C45 C31 C32 N36 19(4) no
C45 C31 C32 C30 -169.5(17) no
N22 C33 C34 N28 8(3) no
N22 C33 C34 C35 -176.3(18) no
N28 C34 C35 C49 9(5) no
C33 C34 C35 C49 -166(3) no
C34 C35 C49 C50 -11(10) no
C6 C37 C40 C43 -180(3) no
C6 C37 C41 C42 -174(3) no
C40 C37 C41 C42 -1(5) no
C41 C37 C40 C43 7(5) no
C37 C40 C43 C54 -3(5) no
C37 C41 C42 C54 -11(6) no
C41 C42 C54 C43 19(10) no
C40 C43 C54 C42 -13(9) no
N36 C44 C51 C45 -1(5) no
C31 C45 C51 C44 11(6) no
N28 C46 C50 C49 -2(5) no
C35 C49 C50 C46 8(10) no
